data_2023323
loop_
_publ_author_name
'Santhosh Kumar, S.'
'Srinivasa, H.T'
'Harish Kumar, M.'
'Devarajegowda, H. C.'
'Palakshamurthy, B. S.'

_publ_section_title
;
 Crystal structure, Hirshfeld surface, DFT and molecular docking studies
 of
 2-{4-[(E)-(4-acetylphenyl)diazenyl]phenyl}-1-(5-bromothiophen-2-yl)ethanone;
 a compound with bromine...oxygen-type contacts
;
_journal_coeditor_code EE2010
_journal_issue 12
_journal_name_full 'Acta Crystallographica Section E Crystallographic Communications'
_journal_paper_doi 10.1107/S2056989024010776
_journal_volume 80
_journal_year 2024
_chemical_formula_iupac 'C19 H13 Br N2 O3 S'
_chemical_formula_moiety 'C19 H13 Br N2 O3 S'
_chemical_formula_sum 'C19 H13 Br N2 O3 S'
_chemical_formula_weight 429.28
_chemical_melting_point 469
_chemical_name_systematic 2-{4-[(<i>E</i>)-(4-Acetylphenyl)diazenyl]phenyl}-1-(5-bromothiophen-2-yl)ethanone
_space_group_crystal_system orthorhombic
_space_group_IT_number 33
_space_group_name_Hall 'P 2c -2n'
_space_group_name_H-M_alt 'P n a 21'
_symmetry_space_group_name_Hall 'P 2c -2n'
_atom_sites_solution_hydrogens geom
_atom_sites_solution_primary direct
_atom_sites_solution_secondary difmap
_audit_creation_method SHELXL-2018/3
_cell_angle_alpha 90
_cell_angle_beta 90
_cell_angle_gamma 90
_cell_formula_units_Z 4
_cell_length_a 10.5425(13)
_cell_length_b 3.8532(5)
_cell_length_c 42.419(4)
_cell_measurement_reflns_used 5305
_cell_measurement_temperature 120(2)
_cell_measurement_theta_max 30.1
_cell_measurement_theta_min 2.8
_cell_volume 1723.2(3)
_computing_cell_refinement
;
SAINT (Bruker, 2014)
;
_computing_data_collection
;
APEX2 and SAINT (Bruker, 2014)
;
_computing_data_reduction
;
SAINT (Bruker, 2014)
;
_computing_molecular_graphics
;
Mercury (Macrae <i>et al.</i>,  2020)
;
_computing_publication_material
;
<i>SHELXL2018/3</i> (Sheldrick, 2015)
;
_computing_structure_refinement
;
<i>SHELXL2018/3</i> (Sheldrick, 2015)
;
_computing_structure_solution
;
SHELXS-97 (Sheldrick, 2008)
;
_diffrn_ambient_temperature 120(2)
_diffrn_detector_area_resol_mean 0.99
_diffrn_measured_fraction_theta_full 0.997
_diffrn_measured_fraction_theta_max 0.998
_diffrn_measurement_device_type 'Bruker SMART APEXII CCD'
_diffrn_measurement_method '\f and \W scans'
_diffrn_radiation_monochromator Graphite
_diffrn_radiation_type MoK\a
_diffrn_radiation_wavelength 0.71074
_diffrn_reflns_av_R_equivalents 0.0289
_diffrn_reflns_av_unetI/netI 0.0190
_diffrn_reflns_limit_h_max 15
_diffrn_reflns_limit_h_min -15
_diffrn_reflns_limit_k_max 5
_diffrn_reflns_limit_k_min -5
_diffrn_reflns_limit_l_max 60
_diffrn_reflns_limit_l_min -60
_diffrn_reflns_number 36482
_diffrn_reflns_theta_full 25.000
_diffrn_reflns_theta_max 30.570
_diffrn_reflns_theta_min 2.881
_diffrn_source 'fine-focus sealed tube'
_exptl_absorpt_coefficient_mu 2.529
_exptl_absorpt_correction_T_max 0.633
_exptl_absorpt_correction_T_min 0.431
_exptl_absorpt_correction_type multi-scan
_exptl_absorpt_process_details
;
(SADABS; Krause <i>et al.</i>,  2015)
;
_exptl_crystal_colour orange
_exptl_crystal_density_diffrn 1.655
_exptl_crystal_description prism
_exptl_crystal_F_000 864
_exptl_crystal_size_max 0.410
_exptl_crystal_size_mid 0.280
_exptl_crystal_size_min 0.180
_refine_diff_density_max 1.115
_refine_diff_density_min -1.538
_refine_ls_abs_structure_details
;
 Refined as an inversion twin
;
_refine_ls_abs_structure_Flack 0.021(12)
_refine_ls_extinction_method none
_refine_ls_goodness_of_fit_ref 1.234
_refine_ls_hydrogen_treatment constr
_refine_ls_matrix_type full
_refine_ls_number_constraints 0.132
_refine_ls_number_parameters 237
_refine_ls_number_reflns 5305
_refine_ls_number_restraints 1
_refine_ls_restrained_S_all 1.234
_refine_ls_R_factor_all 0.0379
_refine_ls_R_factor_gt 0.0373
_refine_ls_shift/su_max 0.000
_refine_ls_shift/su_mean 0.000
_refine_ls_structure_factor_coef Fsqd
_refine_ls_weighting_details 'w=1/[\s^2^(Fo^2^)+(0.0229P)^2^+3.5453P] where P=(Fo^2^+2Fc^2^)/3'
_refine_ls_weighting_scheme calc
_refine_ls_wR_factor_gt 0.0912
_refine_ls_wR_factor_ref 0.0914
_reflns_number_gt 5216
_reflns_number_total 5305
_reflns_threshold_expression 'I > 2\s(I)'
_cod_data_source_file ee2010.cif
_cod_data_source_block I
_cod_original_cell_volume 1723.1(4)
_cod_database_code 2023323
_shelx_space_group_comment
;
The symmetry employed for this shelxl refinement is uniquely defined
by the following loop, which should always be used as a source of
symmetry information in preference to the above space-group names.
They are only intended as comments.
;
_shelx_estimated_absorpt_t_min 0.424
_shelx_estimated_absorpt_t_max 0.659

loop_
_space_group_symop_operation_xyz
'x, y, z'
'-x, -y, z+1/2'
'-x+1/2, y+1/2, z+1/2'
'x+1/2, -y+1/2, z'

loop_
_atom_site_type_symbol
_atom_site_label
_atom_site_fract_x
_atom_site_fract_y
_atom_site_fract_z
_atom_site_U_iso_or_equiv
_atom_site_adp_type
_atom_site_calc_flag
_atom_site_occupancy
_atom_site_disorder_assembly
_atom_site_disorder_group
Br Br1 0.72359(4) 0.43138(12) 0.72407(2) 0.02567(11) Uani d 1 . .
S S1 0.65138(10) 0.3319(3) 0.65409(3) 0.01799(19) Uani d 1 . .
O O2 0.7849(3) 0.5368(9) 0.56998(7) 0.0209(6) Uani d 1 . .
O O1 0.6053(3) 0.2541(11) 0.58516(8) 0.0261(7) Uani d 1 . .
O O3 0.3469(4) 0.5729(11) 0.29358(10) 0.0296(9) Uani d 1 . .
C C2 0.8653(4) 0.6201(12) 0.66779(11) 0.0213(9) Uani d 1 . .
H H2 0.934208 0.714315 0.679421 0.026 Uiso calc 1 . .
N N1 0.6770(4) 0.4543(10) 0.44152(9) 0.0180(7) Uani d 1 . .
N N2 0.5674(3) 0.5376(10) 0.43322(9) 0.0181(7) Uani d 1 . .
C C3 0.8591(4) 0.6110(12) 0.63421(10) 0.0173(8) Uani d 1 . .
H H3 0.924322 0.694646 0.620752 0.021 Uiso calc 1 . .
C C6 0.7507(4) 0.5120(11) 0.53813(10) 0.0167(7) Uani d 1 . .
C C18 0.4512(4) 0.4762(13) 0.30191(11) 0.0213(8) Uani d 1 . .
C C8 0.8114(4) 0.3473(12) 0.48602(10) 0.0177(8) Uani d 1 . .
H H8 0.870799 0.246549 0.471880 0.021 Uiso calc 1 . .
C C17 0.4310(4) 0.6460(12) 0.38941(10) 0.0186(8) Uani d 1 . .
H H17 0.372427 0.744592 0.403888 0.022 Uiso calc 1 . .
C C11 0.6381(4) 0.6597(12) 0.52722(10) 0.0184(8) Uani d 1 . .
H H11 0.580744 0.768563 0.541366 0.022 Uiso calc 1 . .
C C13 0.6316(4) 0.3619(12) 0.37891(10) 0.0177(8) Uani d 1 . .
H H13 0.709212 0.267351 0.386355 0.021 Uiso calc 1 . .
C C14 0.6021(4) 0.3488(12) 0.34710(10) 0.0178(8) Uani d 1 . .
H H14 0.659950 0.245795 0.332706 0.021 Uiso calc 1 . .
C C16 0.4025(4) 0.6309(11) 0.35762(11) 0.0169(8) Uani d 1 . .
H H16 0.323815 0.720403 0.350343 0.020 Uiso calc 1 . .
C C9 0.6980(4) 0.4834(11) 0.47477(10) 0.0161(7) Uani d 1 . .
C C7 0.8372(4) 0.3598(12) 0.51804(10) 0.0181(8) Uani d 1 . .
H H7 0.913759 0.264461 0.526070 0.022 Uiso calc 1 . .
C C1 0.7600(4) 0.4768(12) 0.68108(10) 0.0199(8) Uani d 1 . .
C C4 0.7478(4) 0.4672(12) 0.62360(10) 0.0158(7) Uani d 1 . .
C C12 0.5465(4) 0.5149(11) 0.39993(10) 0.0159(7) Uani d 1 . .
C C10 0.6122(4) 0.6435(11) 0.49528(10) 0.0169(7) Uani d 1 . .
H H10 0.535967 0.741241 0.487273 0.020 Uiso calc 1 . .
C C5 0.7016(4) 0.4050(11) 0.59146(10) 0.0182(8) Uani d 1 . .
C C15 0.4873(4) 0.4867(11) 0.33604(10) 0.0175(8) Uani d 1 . .
C C19 0.5478(5) 0.3457(17) 0.27848(12) 0.0320(11) Uani d 1 . .
H H19A 0.578978 0.117756 0.285185 0.048 Uiso calc 1 . .
H H19B 0.618949 0.509129 0.277391 0.048 Uiso calc 1 . .
H H19C 0.508350 0.325653 0.257643 0.048 Uiso calc 1 . .

loop_
_atom_site_aniso_label
_atom_site_aniso_U_11
_atom_site_aniso_U_22
_atom_site_aniso_U_33
_atom_site_aniso_U_12
_atom_site_aniso_U_13
_atom_site_aniso_U_23
Br1 0.0321(2) 0.02593(19) 0.01893(16) -0.00111(18) -0.0019(2) 0.0010(2)
S1 0.0169(4) 0.0172(4) 0.0199(4) -0.0016(4) 0.0006(4) -0.0011(4)
O2 0.0166(14) 0.0271(16) 0.0189(14) -0.0018(13) 0.0006(11) -0.0014(12)
O1 0.0262(17) 0.0306(19) 0.0214(15) -0.0109(15) 0.0015(13) -0.0022(15)
O3 0.0244(17) 0.038(2) 0.0266(18) 0.0038(16) -0.0022(15) -0.0007(16)
C2 0.0172(19) 0.022(2) 0.025(2) 0.0016(16) -0.0047(15) -0.0030(16)
N1 0.0166(15) 0.0185(16) 0.0189(16) 0.0009(13) 0.0018(13) 0.0005(14)
N2 0.0151(15) 0.0209(17) 0.0183(16) -0.0007(14) 0.0023(13) -0.0016(13)
C3 0.0128(17) 0.020(2) 0.0193(18) -0.0001(15) -0.0004(14) 0.0010(15)
C6 0.0141(17) 0.0180(18) 0.0179(17) -0.0029(14) 0.0008(14) -0.0004(15)
C18 0.024(2) 0.022(2) 0.0188(19) 0.0004(17) 0.0018(16) -0.0020(16)
C8 0.0114(16) 0.0192(19) 0.0225(19) -0.0002(15) 0.0046(14) -0.0009(15)
C17 0.0166(18) 0.0174(18) 0.0217(19) -0.0016(16) 0.0043(15) -0.0015(15)
C11 0.0156(18) 0.0177(18) 0.0218(18) 0.0006(15) 0.0028(14) -0.0037(15)
C13 0.0134(16) 0.0199(19) 0.0198(18) 0.0023(15) 0.0028(14) -0.0001(15)
C14 0.0162(17) 0.0159(18) 0.0213(18) -0.0012(15) 0.0042(15) -0.0019(15)
C16 0.0135(17) 0.0138(18) 0.0234(19) 0.0011(14) 0.0019(15) -0.0024(16)
C9 0.0132(16) 0.0148(18) 0.0202(17) -0.0013(14) 0.0021(13) 0.0006(14)
C7 0.0127(17) 0.0193(18) 0.0222(19) 0.0027(15) 0.0018(15) -0.0009(15)
C1 0.023(2) 0.0185(19) 0.0181(18) 0.0058(16) -0.0019(15) -0.0024(15)
C4 0.0105(16) 0.0177(18) 0.0193(18) -0.0005(14) 0.0010(13) -0.0002(14)
C12 0.0141(17) 0.0149(17) 0.0186(17) -0.0022(14) 0.0029(14) -0.0008(14)
C10 0.0142(17) 0.0151(17) 0.0214(19) -0.0015(15) 0.0026(14) -0.0018(15)
C5 0.0205(19) 0.0163(19) 0.0179(17) 0.0006(15) 0.0033(15) -0.0023(15)
C15 0.0183(18) 0.0163(18) 0.0179(18) -0.0032(15) 0.0034(14) 0.0009(15)
C19 0.033(3) 0.041(3) 0.022(2) 0.009(2) 0.0062(19) -0.005(2)

loop_
_atom_type_symbol
_atom_type_description
_atom_type_scat_dispersion_real
_atom_type_scat_dispersion_imag
_atom_type_scat_source
C C 0.0033 0.0016 'International Tables Vol C Tables 4.2.6.8 and 6.1.1.4'
H H 0.0000 0.0000 'International Tables Vol C Tables 4.2.6.8 and 6.1.1.4'
N N 0.0061 0.0033 'International Tables Vol C Tables 4.2.6.8 and 6.1.1.4'
O O 0.0106 0.0060 'International Tables Vol C Tables 4.2.6.8 and 6.1.1.4'
S S 0.1246 0.1234 'International Tables Vol C Tables 4.2.6.8 and 6.1.1.4'
Br Br -0.2901 2.4595 'International Tables Vol C Tables 4.2.6.8 and 6.1.1.4'

loop_
_geom_angle_atom_site_label_1
_geom_angle_atom_site_label_2
_geom_angle_atom_site_label_3
_geom_angle_site_symmetry_1
_geom_angle_site_symmetry_3
_geom_angle
_geom_angle_publ_flag
C1 S1 C4 . . 90.5(2) ?
C5 O2 C6 . . 116.9(3) ?
C1 C2 C3 . . 111.5(4) ?
C1 C2 H2 . . 124.3 ?
C3 C2 H2 . . 124.3 ?
N2 N1 C9 1 . 113.6(4) ?
N2 N1 C9 . . 113.6(4) ?
N1 N2 C12 . . 113.9(3) ?
N1 N2 C12 1 . 113.9(3) ?
C4 C3 C2 . . 112.1(4) ?
C4 C3 H3 . . 123.9 ?
C2 C3 H3 . . 123.9 ?
C7 C6 C11 . . 122.1(4) ?
C7 C6 O2 . . 117.0(4) ?
C11 C6 O2 . . 120.7(4) ?
O3 C18 C15 1 . 120.2(4) ?
O3 C18 C15 . . 120.2(4) ?
O3 C18 C19 1 . 121.5(5) ?
O3 C18 C19 . . 121.5(5) ?
C15 C18 C19 . . 118.3(4) ?
C7 C8 C9 . . 119.5(4) ?
C7 C8 H8 . . 120.3 ?
C9 C8 H8 . . 120.3 ?
C16 C17 C12 . . 119.2(4) ?
C16 C17 H17 . . 120.4 ?
C12 C17 H17 . . 120.4 ?
C10 C11 C6 . . 118.3(4) ?
C10 C11 H11 . . 120.8 ?
C6 C11 H11 . . 120.8 ?
C14 C13 C12 . . 119.6(4) ?
C14 C13 H13 . . 120.2 ?
C12 C13 H13 . . 120.2 ?
C13 C14 C15 . . 120.4(4) ?
C13 C14 H14 . . 119.8 ?
C15 C14 H14 . . 119.8 ?
C17 C16 C15 . . 121.2(4) ?
C17 C16 H16 . . 119.4 ?
C15 C16 H16 . . 119.4 ?
C8 C9 C10 . . 120.6(4) ?
C8 C9 N1 . 1 116.2(4) ?
C10 C9 N1 . 1 123.2(4) ?
C8 C9 N1 . . 116.2(4) ?
C10 C9 N1 . . 123.2(4) ?
C6 C7 C8 . . 119.4(4) ?
C6 C7 H7 . . 120.3 ?
C8 C7 H7 . . 120.3 ?
C2 C1 S1 . . 113.6(3) ?
C2 C1 Br1 . . 127.5(3) ?
S1 C1 Br1 . . 118.9(3) ?
C3 C4 C5 . . 130.8(4) ?
C3 C4 S1 . . 112.3(3) ?
C5 C4 S1 . . 116.8(3) ?
C17 C12 C13 . . 120.7(4) ?
C17 C12 N2 . 1 115.4(4) ?
C13 C12 N2 . 1 123.8(4) ?
C17 C12 N2 . . 115.4(4) ?
C13 C12 N2 . . 123.8(4) ?
C11 C10 C9 . . 120.1(4) ?
C11 C10 H10 . . 120.0 ?
C9 C10 H10 . . 120.0 ?
O1 C5 O2 . . 125.2(4) ?
O1 C5 C4 . . 124.5(4) ?
O2 C5 C4 . . 110.2(4) ?
C16 C15 C14 . . 119.0(4) ?
C16 C15 C18 . . 118.9(4) ?
C14 C15 C18 . . 122.2(4) ?
C18 C19 H19A . . 109.5 ?
C18 C19 H19B . . 109.5 ?
H19A C19 H19B . . 109.5 ?
C18 C19 H19C . . 109.5 ?
H19A C19 H19C . . 109.5 ?
H19B C19 H19C . . 109.5 ?

loop_
_geom_bond_atom_site_label_1
_geom_bond_atom_site_label_2
_geom_bond_site_symmetry_2
_geom_bond_distance
_geom_bond_publ_flag
Br1 C1 . 1.872(4) ?
S1 C1 . 1.713(5) ?
S1 C4 . 1.725(4) ?
O2 C5 . 1.364(5) ?
O2 C6 . 1.402(5) ?
O1 C5 . 1.200(6) ?
O3 O3 1 0.000(15) ?
O3 C18 . 1.214(6) ?
C2 C1 . 1.362(7) ?
C2 C3 . 1.427(6) ?
C2 H2 . 0.9500 ?
N1 N1 1 0.000(13) ?
N1 N2 1 1.250(5) ?
N1 N2 . 1.250(5) ?
N1 C9 . 1.432(6) ?
N2 N2 1 0.000(13) ?
N2 C12 . 1.432(5) ?
C3 C4 . 1.374(6) ?
C3 H3 . 0.9500 ?
C6 C7 . 1.379(6) ?
C6 C11 . 1.395(6) ?
C18 C15 . 1.497(6) ?
C18 C19 . 1.510(6) ?
C8 C7 . 1.386(6) ?
C8 C9 . 1.391(6) ?
C8 H8 . 0.9500 ?
C17 C16 . 1.383(6) ?
C17 C12 . 1.392(6) ?
C17 H17 . 0.9500 ?
C11 C10 . 1.384(6) ?
C11 H11 . 0.9500 ?
C13 C14 . 1.385(6) ?
C13 C12 . 1.396(6) ?
C13 H13 . 0.9500 ?
C14 C15 . 1.403(6) ?
C14 H14 . 0.9500 ?
C16 C15 . 1.394(6) ?
C16 H16 . 0.9500 ?
C9 C10 . 1.398(6) ?
C7 H7 . 0.9500 ?
C4 C5 . 1.467(6) ?
C10 H10 . 0.9500 ?
C19 H19A . 0.9800 ?
C19 H19B . 0.9800 ?
C19 H19C . 0.9800 ?

loop_
_geom_hbond_atom_site_label_D
_geom_hbond_atom_site_label_H
_geom_hbond_atom_site_label_A
_geom_hbond_site_symmetry_A
_geom_hbond_distance_DH
_geom_hbond_distance_HA
_geom_hbond_distance_DA
_geom_hbond_angle_DHA
_geom_hbond_publ_flag
C13 H13 N1 1 0.95 2.47 2.722(6) 94.9 yes
C16 H16 O3 1 0.95 2.49 2.788(6) 98.4 yes
C10 H10 N2 1 0.95 2.45 2.705(6) 95.3 yes

loop_
_geom_torsion_atom_site_label_1
_geom_torsion_atom_site_label_2
_geom_torsion_atom_site_label_3
_geom_torsion_atom_site_label_4
_geom_torsion_site_symmetry_1
_geom_torsion_site_symmetry_2
_geom_torsion_site_symmetry_3
_geom_torsion_site_symmetry_4
_geom_torsion
_geom_torsion_publ_flag
C9 N1 N2 C12 . . . . 179.0(4) ?
C1 C2 C3 C4 . . . . 1.3(6) ?
C5 O2 C6 C7 . . . . -126.7(4) ?
C5 O2 C6 C11 . . . . 58.0(6) ?
C7 C6 C11 C10 . . . . 1.6(7) ?
O2 C6 C11 C10 . . . . 176.7(4) ?
C12 C13 C14 C15 . . . . -0.3(7) ?
C12 C17 C16 C15 . . . . 0.1(7) ?
C7 C8 C9 C10 . . . . 2.3(7) ?
C7 C8 C9 N1 . . . 1 -178.7(4) ?
C7 C8 C9 N1 . . . . -178.7(4) ?
N2 N1 C9 C8 1 . . . 171.0(4) ?
N2 N1 C9 C8 . . . . 171.0(4) ?
N2 N1 C9 C10 1 . . . -10.1(6) ?
N2 N1 C9 C10 . . . . -10.1(6) ?
C11 C6 C7 C8 . . . . -1.0(7) ?
O2 C6 C7 C8 . . . . -176.2(4) ?
C9 C8 C7 C6 . . . . -1.0(7) ?
C3 C2 C1 S1 . . . . -0.5(5) ?
C3 C2 C1 Br1 . . . . -179.5(3) ?
C4 S1 C1 C2 . . . . -0.3(4) ?
C4 S1 C1 Br1 . . . . 178.8(3) ?
C2 C3 C4 C5 . . . . -179.7(5) ?
C2 C3 C4 S1 . . . . -1.5(5) ?
C1 S1 C4 C3 . . . . 1.0(4) ?
C1 S1 C4 C5 . . . . 179.5(4) ?
C16 C17 C12 C13 . . . . -1.6(7) ?
C16 C17 C12 N2 . . . 1 -179.3(4) ?
C16 C17 C12 N2 . . . . -179.3(4) ?
C14 C13 C12 C17 . . . . 1.7(7) ?
C14 C13 C12 N2 . . . 1 179.2(4) ?
C14 C13 C12 N2 . . . . 179.2(4) ?
N1 N2 C12 C17 . . . . -172.4(4) ?
N1 N2 C12 C17 1 . . . -172.4(4) ?
N1 N2 C12 C13 . . . . 10.0(6) ?
N1 N2 C12 C13 1 . . . 10.0(6) ?
C6 C11 C10 C9 . . . . -0.3(7) ?
C8 C9 C10 C11 . . . . -1.7(7) ?
N1 C9 C10 C11 1 . . . 179.5(4) ?
N1 C9 C10 C11 . . . . 179.5(4) ?
C6 O2 C5 O1 . . . . 4.3(7) ?
C6 O2 C5 C4 . . . . -177.0(4) ?
C3 C4 C5 O1 . . . . 174.6(5) ?
S1 C4 C5 O1 . . . . -3.6(6) ?
C3 C4 C5 O2 . . . . -4.2(7) ?
S1 C4 C5 O2 . . . . 177.7(3) ?
C17 C16 C15 C14 . . . . 1.3(7) ?
C17 C16 C15 C18 . . . . 179.8(4) ?
C13 C14 C15 C16 . . . . -1.2(6) ?
C13 C14 C15 C18 . . . . -179.6(4) ?
O3 C18 C15 C16 1 . . . -4.3(7) ?
O3 C18 C15 C16 . . . . -4.3(7) ?
C19 C18 C15 C16 . . . . 175.2(4) ?
O3 C18 C15 C14 1 . . . 174.1(5) ?
O3 C18 C15 C14 . . . . 174.1(5) ?
C19 C18 C15 C14 . . . . -6.4(7) ?
